data_4100233
_journal_name_full 'Journal of the American Chemical Society'
_journal_year 2005
_chemical_formula_sum 'C50 H30 Cl2 N4 O5 P Re'
_chemical_formula_weight 1054.90
_space_group_IT_number 19
_symmetry_cell_setting orthorhombic
_symmetry_Int_Tables_number 19
_symmetry_space_group_name_Hall 'P 2ac 2ab'
_symmetry_space_group_name_H-M 'P 21 21 21'
_cell_angle_alpha 90
_cell_angle_beta 90
_cell_angle_gamma 90
_cell_formula_units_Z 4
_cell_length_a 10.0876(7)
_cell_length_b 15.550(1)
_cell_length_c 30.996(2)
_cell_measurement_temperature 158.2
_cell_volume 4862.2(6)
_exptl_crystal_density_diffrn 1.441
_cod_original_sg_symbol_H-M 'P 21 21 21 '
_cod_original_formula_sum 'C50 H30 Cl2 N4 O5 P Re '
_cod_database_code 4100233

loop_
_symmetry_equiv_pos_as_xyz
x,y,z
1/2-x,-y,1/2+z
1/2+x,1/2-y,-z
-x,1/2+y,1/2-z

loop_
_atom_site_label
_atom_site_type_symbol
_atom_site_fract_x
_atom_site_fract_y
_atom_site_fract_z
_atom_site_U_iso_or_equiv
_atom_site_adp_type
_atom_site_occupancy
_atom_site_calc_flag
_atom_site_refinement_flags
_atom_site_disorder_assembly
_atom_site_disorder_group
Re1 Re -0.08435(3) 0.48384(2) 0.29294(1) 0.01984(8) Uani 1.00 d . . .
Cl1 Cl 0.0752(3) 0.4426(2) 0.24041(8) 0.0353(7) Uani 1.00 d . . .
Cl2 Cl 0.0236(2) 0.6190(1) 0.29481(10) 0.0301(6) Uani 1.00 d . . .
Cl3 Cl 0.0425(6) 0.6451(3) 0.1133(2) 0.130(2) Uani 1.00 d . . .
Cl4 Cl -0.0085(4) 0.4663(3) 0.1007(2) 0.109(2) Uani 1.00 d . . .
Cl5 Cl 0.7380(6) 0.4645(3) 0.5079(2) 0.137(2) Uani 1.00 d . . .
Cl6 Cl 0.8123(5) 0.3220(4) 0.5579(2) 0.151(3) Uani 1.00 d . . .
P1 P 0.1974(2) 0.4188(2) 0.35325(8) 0.0203(7) Uani 1.00 d . . .
O1 O -0.2040(5) 0.5130(5) 0.2586(2) 0.026(2) Uani 1.00 d . . .
O2 O 0.0560(5) 0.4376(4) 0.3388(2) 0.021(2) Uani 1.00 d . . .
O3 O -0.2513(7) 0.2423(4) 0.3242(2) 0.030(2) Uani 1.00 d . . .
O4 O -0.3245(6) 0.4910(5) 0.4045(2) 0.034(2) Uani 1.00 d . . .
N1 N -0.1534(6) 0.3588(5) 0.2961(3) 0.021(2) Uani 1.00 d . . .
N2 N -0.1849(6) 0.5130(5) 0.3483(2) 0.023(2) Uani 1.00 d . . .
N3 N -0.3742(9) 0.2776(6) 0.4259(3) 0.044(3) Uani 1.00 d . . .
C1 C -0.2204(9) 0.3247(6) 0.3294(3) 0.027(3) Uani 1.00 d . . .
C2 C -0.1939(9) 0.2133(6) 0.2841(3) 0.027(3) Uani 1.00 d . . .
C3 C -0.1632(9) 0.2962(6) 0.2598(3) 0.026(3) Uani 1.00 d . . .
C4 C -0.2646(9) 0.3265(6) 0.2287(3) 0.023(3) Uani 1.00 d . . .
C5 C -0.401(1) 0.3255(6) 0.2396(3) 0.027(3) Uani 1.00 d . . .
C6 C -0.4949(8) 0.3551(6) 0.2111(4) 0.028(3) Uani 1.00 d . . .
C7 C -0.4617(9) 0.3893(6) 0.1715(3) 0.022(3) Uani 1.00 d . . .
C8 C -0.3286(10) 0.3892(7) 0.1599(3) 0.030(3) Uani 1.00 d . . .
C9 C -0.2310(10) 0.3595(7) 0.1892(3) 0.029(3) Uani 1.00 d . . .
C10 C -0.572(1) 0.4226(6) 0.1414(3) 0.034(3) Uani 1.00 d . . .
C11 C -0.6447(9) 0.4973(7) 0.1633(3) 0.039(3) Uani 1.00 d . . .
C12 C -0.672(1) 0.3503(7) 0.1327(4) 0.048(4) Uani 1.00 d . . .
C13 C -0.519(1) 0.4553(7) 0.0984(4) 0.046(4) Uani 1.00 d . . .
C14 C -0.2529(9) 0.4565(6) 0.3721(3) 0.027(3) Uani 1.00 d . . .
C15 C -0.3217(10) 0.5835(7) 0.3988(3) 0.037(3) Uani 1.00 d . . .
C16 C -0.2020(9) 0.5982(7) 0.3701(3) 0.032(3) Uani 1.00 d . . .
C17 C -0.0820(10) 0.6288(6) 0.3953(3) 0.026(3) Uani 1.00 d . . .
C18 C -0.0298(9) 0.5788(6) 0.4283(3) 0.028(3) Uani 1.00 d . . .
C19 C 0.074(1) 0.6079(6) 0.4542(3) 0.034(3) Uani 1.00 d . . .
C20 C 0.1310(9) 0.6895(7) 0.4464(3) 0.028(3) Uani 1.00 d . . .
C21 C 0.079(1) 0.7385(6) 0.4134(3) 0.035(3) Uani 1.00 d . . .
C22 C -0.0259(10) 0.7098(7) 0.3882(3) 0.033(3) Uani 1.00 d . . .
C23 C 0.249(1) 0.7205(7) 0.4728(3) 0.038(3) Uani 1.00 d . . .
C24 C 0.234(1) 0.8187(8) 0.4815(4) 0.064(5) Uani 1.00 d . . .
C25 C 0.260(1) 0.6749(9) 0.5163(4) 0.068(5) Uani 1.00 d . . .
C26 C 0.3770(10) 0.7061(9) 0.4469(4) 0.060(4) Uani 1.00 d . . .
C27 C -0.2617(9) 0.3665(6) 0.3678(3) 0.024(3) Uani 1.00 d . . .
C28 C -0.324(1) 0.3164(7) 0.3999(3) 0.030(3) Uani 1.00 d . . .
C29 C -0.038(1) 0.5541(10) 0.1316(6) 0.097(6) Uani 1.00 d . . .
C30 C 0.701(2) 0.362(1) 0.5225(6) 0.111(7) Uani 1.00 d . . .
C31 C 0.3129(7) 0.4952(6) 0.3339(3) 0.019(3) Uani 1.00 d . . .
C32 C 0.3006(8) 0.5821(6) 0.3471(3) 0.023(3) Uani 1.00 d . . .
C33 C 0.3858(9) 0.6438(6) 0.3302(3) 0.026(3) Uani 1.00 d . . .
C34 C 0.4814(9) 0.6218(6) 0.3005(3) 0.030(3) Uani 1.00 d . . .
C35 C 0.4945(8) 0.5369(6) 0.2872(3) 0.035(3) Uani 1.00 d . . .
C36 C 0.4103(9) 0.4739(6) 0.3043(3) 0.031(3) Uani 1.00 d . . .
C37 C 0.2504(9) 0.3157(6) 0.3356(3) 0.026(3) Uani 1.00 d . . .
C38 C 0.365(1) 0.2792(7) 0.3524(4) 0.042(4) Uani 1.00 d . . .
C39 C 0.407(1) 0.1984(7) 0.3387(4) 0.046(3) Uani 1.00 d . . .
C40 C 0.333(1) 0.1535(7) 0.3088(4) 0.049(4) Uani 1.00 d . . .
C41 C 0.219(1) 0.1898(7) 0.2914(5) 0.057(4) Uani 1.00 d . . .
C42 C 0.1804(10) 0.2699(7) 0.3046(4) 0.041(4) Uani 1.00 d . . .
C43 C 0.2058(9) 0.4131(6) 0.4112(3) 0.027(3) Uani 1.00 d . . .
C44 C 0.321(1) 0.4385(7) 0.4331(4) 0.040(4) Uani 1.00 d . . .
C45 C 0.330(1) 0.4276(8) 0.4770(4) 0.054(4) Uani 1.00 d . . .
C46 C 0.225(2) 0.3926(10) 0.4991(4) 0.067(5) Uani 1.00 d . . .
C47 C 0.113(1) 0.3651(8) 0.4777(4) 0.051(4) Uani 1.00 d . . .
C48 C 0.103(1) 0.3765(7) 0.4344(4) 0.040(4) Uani 1.00 d . . .
H1 H -0.1152 0.1814 0.2892 0.0322 Uiso 1.00 calc . . .
H2 H -0.2551 0.1789 0.2684 0.0322 Uiso 1.00 calc . . .
H3 H -0.0799 0.2913 0.2457 0.0311 Uiso 1.00 calc . . .
H4 H -0.4279 0.3042 0.2669 0.0319 Uiso 1.00 calc . . .
H5 H -0.5858 0.3519 0.2190 0.0336 Uiso 1.00 calc . . .
H6 H -0.3029 0.4091 0.1322 0.0366 Uiso 1.00 calc . . .
H7 H -0.1402 0.3625 0.1812 0.0346 Uiso 1.00 calc . . .
H8 H -0.5835 0.5420 0.1696 0.0472 Uiso 1.00 calc . . .
H9 H -0.7115 0.5186 0.1445 0.0472 Uiso 1.00 calc . . .
H10 H -0.6843 0.4777 0.1893 0.0472 Uiso 1.00 calc . . .
H11 H -0.7078 0.3305 0.1592 0.0575 Uiso 1.00 calc . . .
H12 H -0.7416 0.3715 0.1150 0.0575 Uiso 1.00 calc . . .
H13 H -0.6287 0.3041 0.1184 0.0575 Uiso 1.00 calc . . .
H14 H -0.4748 0.4097 0.0838 0.0554 Uiso 1.00 calc . . .
H15 H -0.5899 0.4757 0.0813 0.0554 Uiso 1.00 calc . . .
H16 H -0.4576 0.5008 0.1035 0.0554 Uiso 1.00 calc . . .
H17 H -0.4005 0.6031 0.3851 0.0449 Uiso 1.00 calc . . .
H18 H -0.3115 0.6120 0.4257 0.0449 Uiso 1.00 calc . . .
H19 H -0.2237 0.6402 0.3490 0.0380 Uiso 1.00 calc . . .
H20 H -0.0656 0.5232 0.4334 0.0337 Uiso 1.00 calc . . .
H21 H 0.1060 0.5730 0.4770 0.0409 Uiso 1.00 calc . . .
H22 H 0.1163 0.7935 0.4076 0.0417 Uiso 1.00 calc . . .
H23 H -0.0600 0.7456 0.3660 0.0401 Uiso 1.00 calc . . .
H24 H 0.3065 0.8382 0.4984 0.0766 Uiso 1.00 calc . . .
H25 H 0.2323 0.8488 0.4549 0.0766 Uiso 1.00 calc . . .
H26 H 0.1534 0.8291 0.4967 0.0766 Uiso 1.00 calc . . .
H27 H 0.1821 0.6850 0.5326 0.0820 Uiso 1.00 calc . . .
H28 H 0.2705 0.6149 0.5117 0.0820 Uiso 1.00 calc . . .
H29 H 0.3348 0.6965 0.5314 0.0820 Uiso 1.00 calc . . .
H30 H 0.3867 0.6466 0.4408 0.0717 Uiso 1.00 calc . . .
H31 H 0.3728 0.7375 0.4207 0.0717 Uiso 1.00 calc . . .
H32 H 0.4507 0.7253 0.4634 0.0717 Uiso 1.00 calc . . .
H33 H -0.0090 0.5423 0.1601 0.1158 Uiso 1.00 calc . . .
H34 H -0.1306 0.5649 0.1316 0.1158 Uiso 1.00 calc . . .
H35 H 0.6156 0.3616 0.5354 0.1340 Uiso 1.00 calc . . .
H36 H 0.7003 0.3272 0.4974 0.1340 Uiso 1.00 calc . . .
H37 H 0.2346 0.5982 0.3675 0.0276 Uiso 1.00 calc . . .
H38 H 0.3779 0.7019 0.3392 0.0315 Uiso 1.00 calc . . .
H39 H 0.5383 0.6647 0.2890 0.0354 Uiso 1.00 calc . . .
H40 H 0.5602 0.5216 0.2667 0.0421 Uiso 1.00 calc . . .
H41 H 0.4202 0.4157 0.2955 0.0372 Uiso 1.00 calc . . .
H42 H 0.4147 0.3096 0.3734 0.0507 Uiso 1.00 calc . . .
H43 H 0.4859 0.1742 0.3499 0.0550 Uiso 1.00 calc . . .
H44 H 0.3595 0.0976 0.3000 0.0588 Uiso 1.00 calc . . .
H45 H 0.1685 0.1594 0.2706 0.0685 Uiso 1.00 calc . . .
H46 H 0.1034 0.2949 0.2922 0.0489 Uiso 1.00 calc . . .
H47 H 0.3934 0.4630 0.4177 0.0484 Uiso 1.00 calc . . .
H48 H 0.4075 0.4445 0.4920 0.0653 Uiso 1.00 calc . . .
H49 H 0.2301 0.3874 0.5296 0.0803 Uiso 1.00 calc . . .
H50 H 0.0437 0.3381 0.4932 0.0609 Uiso 1.00 calc . . .
H51 H 0.0248 0.3592 0.4199 0.0482 Uiso 1.00 calc . . .

loop_
_atom_site_aniso_label
_atom_site_aniso_U_11
_atom_site_aniso_U_22
_atom_site_aniso_U_33
_atom_site_aniso_U_12
_atom_site_aniso_U_13
_atom_site_aniso_U_23
Re1 0.0143(2) 0.0226(2) 0.0226(2) -0.0010(2) 0.0001(2) 0.0000(2)
Cl1 0.028(1) 0.045(1) 0.034(1) -0.003(1) 0.009(1) -0.005(1)
Cl2 0.026(1) 0.028(1) 0.036(1) -0.0064(9) 0.000(1) 0.004(1)
Cl3 0.161(5) 0.091(4) 0.139(5) -0.028(3) -0.051(4) 0.001(3)
Cl4 0.099(3) 0.092(4) 0.136(4) -0.009(3) 0.005(3) -0.023(3)
Cl5 0.183(5) 0.105(4) 0.122(4) -0.007(4) -0.033(4) 0.021(3)
Cl6 0.132(5) 0.133(5) 0.187(6) -0.035(4) -0.074(4) 0.067(4)
P1 0.012(1) 0.024(1) 0.025(1) 0.002(1) -0.002(1) -0.002(1)
O1 0.007(3) 0.045(4) 0.025(3) -0.003(3) -0.011(2) 0.009(4)
O2 0.007(3) 0.028(4) 0.029(4) -0.001(3) 0.002(3) 0.000(3)
O3 0.033(4) 0.021(4) 0.036(4) -0.012(3) 0.000(3) -0.007(3)
O4 0.027(3) 0.048(5) 0.028(4) -0.004(3) 0.007(3) -0.012(4)
N1 0.016(4) 0.035(4) 0.012(4) 0.000(3) 0.000(4) -0.005(4)
N2 0.016(4) 0.025(5) 0.029(4) 0.006(4) 0.003(3) -0.004(4)
N3 0.052(7) 0.056(7) 0.024(6) -0.009(5) 0.000(4) 0.005(5)
C1 0.023(6) 0.033(7) 0.026(6) 0.001(5) -0.007(5) -0.001(5)
C2 0.037(6) 0.030(6) 0.014(6) 0.001(4) 0.001(4) -0.007(4)
C3 0.027(6) 0.026(6) 0.025(6) -0.002(5) 0.000(5) 0.000(5)
C4 0.018(6) 0.022(6) 0.029(6) -0.002(4) -0.004(5) 0.000(5)
C5 0.034(6) 0.029(5) 0.016(5) 0.002(5) 0.001(5) -0.010(4)
C6 0.018(5) 0.035(6) 0.031(7) -0.003(4) 0.000(5) -0.016(6)
C7 0.020(5) 0.020(5) 0.026(6) -0.006(4) -0.011(4) -0.003(5)
C8 0.033(6) 0.033(7) 0.026(6) -0.004(5) 0.012(5) 0.002(5)
C9 0.020(6) 0.040(7) 0.027(6) -0.002(5) -0.006(5) -0.003(5)
C10 0.031(6) 0.034(6) 0.037(6) -0.012(6) -0.004(6) 0.004(5)
C11 0.027(5) 0.040(8) 0.051(7) 0.003(5) 0.001(5) 0.006(6)
C12 0.044(7) 0.044(7) 0.056(8) -0.012(6) -0.026(6) 0.004(6)
C13 0.036(6) 0.060(9) 0.042(7) 0.005(6) -0.004(5) 0.008(6)
C14 0.018(5) 0.044(7) 0.019(6) 0.001(5) -0.011(4) -0.004(5)
C15 0.027(6) 0.047(8) 0.039(7) 0.018(5) 0.001(5) -0.016(6)
C16 0.016(5) 0.038(7) 0.041(7) 0.009(5) -0.003(5) -0.012(5)
C17 0.021(5) 0.029(5) 0.029(6) 0.001(6) -0.003(5) -0.009(4)
C18 0.023(5) 0.025(6) 0.037(7) 0.001(4) 0.005(5) 0.000(5)
C19 0.018(5) 0.051(7) 0.034(6) -0.003(6) -0.012(5) 0.000(5)
C20 0.019(5) 0.038(7) 0.026(6) -0.006(4) 0.005(4) -0.007(5)
C21 0.041(6) 0.030(6) 0.034(6) -0.007(6) -0.001(6) -0.005(5)
C22 0.028(6) 0.033(7) 0.039(7) 0.006(5) -0.002(5) -0.002(5)
C23 0.026(6) 0.064(8) 0.025(6) -0.005(5) 0.003(5) -0.011(6)
C24 0.049(8) 0.063(9) 0.08(1) -0.012(7) -0.008(8) -0.049(8)
C25 0.038(7) 0.10(1) 0.067(10) -0.025(8) -0.017(7) 0.000(8)
C26 0.020(6) 0.11(1) 0.052(8) -0.011(6) 0.003(5) -0.029(8)
C27 0.022(5) 0.034(7) 0.015(6) -0.001(5) -0.002(4) 0.003(5)
C28 0.035(6) 0.036(7) 0.020(6) -0.003(5) -0.007(5) 0.000(5)
C29 0.07(1) 0.10(1) 0.12(1) -0.044(9) 0.024(10) -0.05(1)
C30 0.11(1) 0.10(1) 0.12(2) 0.00(1) -0.04(1) 0.05(1)
C31 0.010(4) 0.017(6) 0.029(5) -0.002(4) -0.008(4) 0.003(4)
C32 0.015(5) 0.028(6) 0.026(6) -0.001(4) -0.002(4) -0.007(5)
C33 0.023(6) 0.021(5) 0.035(6) -0.003(4) -0.006(4) 0.000(5)
C34 0.021(5) 0.034(6) 0.033(7) -0.002(4) -0.004(5) 0.006(5)
C35 0.022(5) 0.051(8) 0.033(6) 0.000(4) 0.010(5) 0.003(6)
C36 0.024(5) 0.028(5) 0.042(6) -0.002(6) 0.005(5) -0.004(5)
C37 0.018(5) 0.026(6) 0.034(6) 0.007(4) -0.003(5) -0.001(5)
C38 0.038(7) 0.032(7) 0.058(8) 0.007(5) -0.019(6) -0.013(6)
C39 0.034(6) 0.037(7) 0.067(8) 0.007(7) -0.028(7) -0.012(6)
C40 0.040(7) 0.039(7) 0.068(10) 0.003(6) -0.005(6) -0.012(6)
C41 0.055(8) 0.040(7) 0.077(9) 0.021(6) -0.033(8) -0.031(8)
C42 0.034(6) 0.030(6) 0.059(9) 0.011(5) -0.022(5) -0.010(6)
C43 0.028(6) 0.029(6) 0.023(6) 0.009(5) -0.006(5) 0.000(5)
C44 0.046(7) 0.031(7) 0.043(8) 0.011(5) -0.014(6) -0.004(6)
C45 0.066(9) 0.065(9) 0.032(8) 0.013(7) -0.016(7) 0.002(7)
C46 0.09(1) 0.08(1) 0.024(8) 0.015(9) 0.000(8) 0.011(7)
C47 0.060(9) 0.046(7) 0.046(8) 0.001(6) 0.010(7) 0.016(6)
C48 0.038(7) 0.044(7) 0.039(7) 0.007(6) 0.005(6) 0.001(5)

loop_
_geom_bond_atom_site_label_1
_geom_bond_atom_site_label_2
_geom_bond_distance
_geom_bond_site_symmetry_1
_geom_bond_site_symmetry_2
_geom_bond_publ_flag
RE1 CL1 2.378(3) . . yes
RE1 CL2 2.368(2) . . yes
RE1 O1 1.672(5) . . yes
RE1 O2 2.131(6) . . yes
RE1 N1 2.068(7) . . yes
RE1 N2 2.045(7) . . yes
CL3 C29 1.73(2) . . yes
CL4 C29 1.69(1) . . yes
CL5 C30 1.69(2) . . yes
CL6 C30 1.69(2) . . yes
P1 O2 1.524(6) . . yes
P1 C31 1.768(8) . . yes
P1 C37 1.778(9) . . yes
P1 C43 1.801(10) . . yes
O3 C1 1.33(1) . . yes
O3 C2 1.44(1) . . yes
O4 C14 1.35(1) . . yes
O4 C15 1.45(1) . . yes
N1 C1 1.34(1) . . yes
N1 C3 1.49(1) . . yes
N2 C14 1.34(1) . . yes
N2 C16 1.50(1) . . yes
N3 C28 1.13(1) . . yes
C1 C27 1.42(1) . . yes
C2 C3 1.52(1) . . yes
C3 C4 1.48(1) . . yes
C4 C5 1.42(1) . . yes
C4 C9 1.37(1) . . yes
C5 C6 1.37(1) . . yes
C6 C7 1.38(1) . . yes
C7 C8 1.39(1) . . yes
C7 C10 1.54(1) . . yes
C8 C9 1.42(1) . . yes
C10 C11 1.53(1) . . yes
C10 C12 1.54(1) . . yes
C10 C13 1.52(1) . . yes
C14 C27 1.41(1) . . yes
C15 C16 1.52(1) . . yes
C16 C17 1.52(1) . . yes
C17 C18 1.39(1) . . yes
C17 C22 1.40(1) . . yes
C18 C19 1.39(1) . . yes
C19 C20 1.41(1) . . yes
C20 C21 1.38(1) . . yes
C20 C23 1.52(1) . . yes
C21 C22 1.39(1) . . yes
C23 C24 1.56(2) . . yes
C23 C25 1.53(2) . . yes
C23 C26 1.54(1) . . yes
C27 C28 1.41(1) . . yes
C31 C32 1.42(1) . . yes
C31 C36 1.38(1) . . yes
C32 C33 1.39(1) . . yes
C33 C34 1.38(1) . . yes
C34 C35 1.39(1) . . yes
C35 C36 1.40(1) . . yes
C37 C38 1.39(1) . . yes
C37 C42 1.39(1) . . yes
C38 C39 1.39(1) . . yes
C39 C40 1.38(1) . . yes
C40 C41 1.39(1) . . yes
C41 C42 1.37(1) . . yes
C43 C44 1.41(1) . . yes
C43 C48 1.38(1) . . yes
C44 C45 1.37(2) . . yes
C45 C46 1.37(2) . . yes
C46 C47 1.38(2) . . yes
C47 C48 1.36(1) . . yes
